data_4512986
loop_
_publ_author_name
'Pfeiffer, Constance R.'
'Atwood, Stuart G.'
'Samadello, Luca'
'Atwood, Jerry L.'

_publ_section_title
;
 Investigating Properties and Trends of Cocrystals Composed of
 Pyrogallol[4]arenes and Anthracene-Based Fluorescent Probes
;
_journal_issue 6
_journal_name_full 'Crystal Growth &amp; Design'
_journal_page_first 2958
_journal_paper_doi 10.1021/acs.cgd.5b00385
_journal_volume 15
_journal_year 2015
_chemical_formula_moiety 'C40H48O12, C13H9N, 3(C3H8O)'
_chemical_formula_sum 'C62 H81 N O15'
_chemical_formula_weight 1080.28
_chemical_name_common 'C-propylpyrogallol[4]arene with acridine'
_space_group_IT_number 2
_symmetry_cell_setting triclinic
_symmetry_Int_Tables_number 2
_symmetry_space_group_name_Hall '-P 1'
_symmetry_space_group_name_H-M 'P -1'
_atom_sites_solution_hydrogens geom
_atom_sites_solution_primary direct
_atom_sites_solution_secondary difmap
_audit_creation_method SHELXL-97
_cell_angle_alpha 75.9790(10)
_cell_angle_beta 73.2150(10)
_cell_angle_gamma 89.7120(10)
_cell_formula_units_Z 2
_cell_length_a 12.5557(9)
_cell_length_b 15.1406(11)
_cell_length_c 16.5885(12)
_cell_measurement_reflns_used 7687
_cell_measurement_temperature 173(2)
_cell_measurement_theta_max 26.5
_cell_measurement_theta_min 2.3
_cell_volume 2922.0(4)
_computing_cell_refinement 'APEX2 (Bruker AXS, 2008)'
_computing_data_collection 'APEX2 (Bruker AXS, 2008)'
_computing_data_reduction 'APEX2 (Bruker AXS, 2008)'
_computing_molecular_graphics 'X-SEED, Barbour, 2001'
_computing_publication_material 'CIFTAB (Sheldrick, 2013)'
_computing_structure_refinement 'SHELXL-1997 (Sheldrick, 1997)'
_computing_structure_solution 'SHELXS-1997 (Sheldrick, 1997)'
_diffrn_ambient_temperature 173(2)
_diffrn_measured_fraction_theta_full 0.991
_diffrn_measured_fraction_theta_max 0.991
_diffrn_measurement_device_type 'Bruker APEXII CCD area detector'
_diffrn_measurement_method 'omega scans'
_diffrn_radiation_monochromator graphite
_diffrn_radiation_type MoK\a
_diffrn_radiation_wavelength 0.71073
_diffrn_reflns_av_R_equivalents 0.0290
_diffrn_reflns_av_sigmaI/netI 0.0398
_diffrn_reflns_limit_h_max 16
_diffrn_reflns_limit_h_min -16
_diffrn_reflns_limit_k_max 19
_diffrn_reflns_limit_k_min -19
_diffrn_reflns_limit_l_max 21
_diffrn_reflns_limit_l_min -21
_diffrn_reflns_number 34004
_diffrn_reflns_theta_full 27.14
_diffrn_reflns_theta_max 27.14
_diffrn_reflns_theta_min 1.66
_diffrn_source 'fine-focus sealed tube'
_diffrn_standards_decay_% 0.0
_exptl_absorpt_coefficient_mu 0.087
_exptl_absorpt_correction_T_max 0.99
_exptl_absorpt_correction_T_min 0.92
_exptl_absorpt_correction_type multi-scan
_exptl_absorpt_process_details
;
 Data were corrected for decay and absorption using the program SADABS 
 (Sheldrick, G. M. (2003). SADABS. Version 2.10. University of
 G\"ottingen, Germany).
;
_exptl_crystal_colour yellow
_exptl_crystal_density_diffrn 1.228
_exptl_crystal_density_method 'not measured'
_exptl_crystal_description prism
_exptl_crystal_F_000 1160
_exptl_crystal_size_max 0.05
_exptl_crystal_size_mid 0.04
_exptl_crystal_size_min 0.03
_refine_diff_density_max 0.817
_refine_diff_density_min -0.737
_refine_diff_density_rms 0.052
_refine_ls_extinction_method none
_refine_ls_goodness_of_fit_ref 1.049
_refine_ls_hydrogen_treatment constr
_refine_ls_matrix_type full
_refine_ls_number_parameters 728
_refine_ls_number_reflns 12841
_refine_ls_number_restraints 0
_refine_ls_restrained_S_all 1.049
_refine_ls_R_factor_all 0.0844
_refine_ls_R_factor_gt 0.0581
_refine_ls_shift/su_max 0.001
_refine_ls_shift/su_mean 0.000
_refine_ls_structure_factor_coef Fsqd
_refine_ls_weighting_details 'calc w=1/[\s^2^(Fo^2^)+(0.0746P)^2^+1.5194P] where P=(Fo^2^+2Fc^2^)/3'
_refine_ls_weighting_scheme calc
_refine_ls_wR_factor_gt 0.1482
_refine_ls_wR_factor_ref 0.1652
_reflns_number_gt 9029
_reflns_number_total 12841
_reflns_threshold_expression >2sigma(I)
_cod_data_source_file cg5b00385_si_001.cif
_cod_data_source_block Cocrystal_5
_cod_depositor_comments 'Adding full bibliography for 4512982--4512998.cif.'
_cod_database_code 4512986

loop_
_symmetry_equiv_pos_as_xyz
'x, y, z'
'-x, -y, -z'

loop_
_atom_site_label
_atom_site_type_symbol
_atom_site_fract_x
_atom_site_fract_y
_atom_site_fract_z
_atom_site_U_iso_or_equiv
_atom_site_adp_type
_atom_site_occupancy
_atom_site_symmetry_multiplicity
_atom_site_calc_flag
_atom_site_refinement_flags
O7 O 0.48204(12) 0.61752(9) 0.43985(9) 0.0299(3) Uani 1 1 d .
H7 H 0.5131 0.5793 0.4131 0.036 Uiso 1 1 calc R
O4 O 0.96505(11) 0.45880(9) 0.39438(9) 0.0264(3) Uani 1 1 d .
H4 H 1.0109 0.4964 0.3985 0.032 Uiso 1 1 calc R
O6 O 0.58896(11) 0.47246(9) 0.38681(9) 0.0262(3) Uani 1 1 d .
H6 H 0.5788 0.4365 0.4361 0.031 Uiso 1 1 calc R
O10 O 0.62293(11) 1.09044(10) 0.38815(9) 0.0289(3) Uani 1 1 d .
H10 H 0.6182 1.1044 0.4350 0.035 Uiso 1 1 calc R
O9 O 0.49470(12) 0.92647(10) 0.43897(9) 0.0306(3) Uani 1 1 d .
H9 H 0.5314 0.9767 0.4133 0.037 Uiso 1 1 calc R
O1 O 1.08349(13) 0.90312(9) 0.43034(9) 0.0292(3) Uani 1 1 d .
H1 H 1.0589 0.9531 0.4114 0.035 Uiso 1 1 calc R
O3 O 1.07339(12) 0.59459(9) 0.42262(9) 0.0279(3) Uani 1 1 d .
H3 H 1.0725 0.5910 0.4741 0.034 Uiso 1 1 calc R
O12 O 1.00439(12) 1.06659(10) 0.38893(10) 0.0302(3) Uani 1 1 d .
H12 H 1.0198 1.1230 0.3775 0.036 Uiso 1 1 calc R
O2 O 1.09367(12) 0.72626(9) 0.50380(9) 0.0274(3) Uani 1 1 d .
H2 H 1.0407 0.7419 0.5407 0.033 Uiso 1 1 calc R
O8 O 0.42296(12) 0.75609(10) 0.51847(9) 0.0310(3) Uani 1 1 d .
H8 H 0.3722 0.7164 0.5259 0.037 Uiso 1 1 calc R
O5 O 0.75155(11) 0.38102(9) 0.44477(9) 0.0282(3) Uani 1 1 d .
H5 H 0.8091 0.3571 0.4534 0.034 Uiso 1 1 calc R
C27 C 0.93885(16) 0.99995(12) 0.29281(12) 0.0201(4) Uani 1 1 d .
O11 O 0.79068(13) 1.12779(11) 0.44989(10) 0.0346(4) Uani 1 1 d .
H11 H 0.8358 1.1166 0.4793 0.042 Uiso 1 1 calc R
C15 C 0.63428(15) 0.81452(12) 0.26669(12) 0.0197(4) Uani 1 1 d .
H15 H 0.6829 0.8288 0.2088 0.024 Uiso 1 1 calc R
C21 C 0.64841(15) 0.98425(12) 0.26271(12) 0.0200(4) Uani 1 1 d .
H21 H 0.5864 1.0238 0.2807 0.024 Uiso 1 1 calc R
C25 C 0.81401(17) 1.07914(13) 0.38813(12) 0.0247(4) Uani 1 1 d .
C11 C 0.78117(16) 0.46436(12) 0.38531(12) 0.0222(4) Uani 1 1 d .
C3 C 1.07271(15) 0.84351(13) 0.38238(12) 0.0219(4) Uani 1 1 d .
C2 C 1.05995(15) 0.86835(12) 0.29919(12) 0.0202(4) Uani 1 1 d .
C4 C 1.07646(16) 0.75204(13) 0.42260(12) 0.0226(4) Uani 1 1 d .
C5 C 1.06773(16) 0.68485(12) 0.38097(13) 0.0222(4) Uani 1 1 d .
C12 C 0.69803(15) 0.50992(13) 0.35560(12) 0.0217(4) Uani 1 1 d .
C7 C 1.03772(15) 0.63007(12) 0.25708(12) 0.0210(4) Uani 1 1 d .
H16 H 1.0862 0.5810 0.2746 0.025 Uiso 1 1 calc R
C14 C 0.63096(15) 0.64605(12) 0.26324(12) 0.0204(4) Uani 1 1 d .
H14 H 0.5642 0.6019 0.2824 0.024 Uiso 1 1 calc R
C16 C 0.59656(15) 0.72368(12) 0.30721(12) 0.0202(4) Uani 1 1 d .
C23 C 0.74332(15) 1.00867(12) 0.29586(12) 0.0203(4) Uani 1 1 d .
C13 C 0.72173(15) 0.59482(12) 0.29567(12) 0.0196(4) Uani 1 1 d .
C20 C 0.60411(15) 0.88554(12) 0.30703(12) 0.0198(4) Uani 1 1 d .
C18 C 0.49188(16) 0.77361(13) 0.43394(12) 0.0238(4) Uani 1 1 d .
C28 C 1.05447(15) 0.96864(12) 0.25575(12) 0.0212(4) Uani 1 1 d .
H28 H 1.1084 1.0044 0.2718 0.025 Uiso 1 1 calc R
C6 C 1.05342(15) 0.70636(12) 0.29866(12) 0.0203(4) Uani 1 1 d .
C9 C 0.91709(15) 0.58824(12) 0.29424(12) 0.0201(4) Uani 1 1 d .
C1 C 1.05051(15) 0.79845(12) 0.25944(12) 0.0206(4) Uani 1 1 d .
H17 H 1.0417 0.8145 0.2028 0.025 Uiso 1 1 calc R
C22 C 0.84914(15) 0.97831(12) 0.26615(12) 0.0202(4) Uani 1 1 d .
H22 H 0.8604 0.9413 0.2260 0.024 Uiso 1 1 calc R
C17 C 0.52529(15) 0.70458(13) 0.39207(12) 0.0221(4) Uani 1 1 d .
C19 C 0.53187(16) 0.86346(13) 0.39185(12) 0.0229(4) Uani 1 1 d .
C8 C 0.83152(16) 0.63203(12) 0.26632(12) 0.0207(4) Uani 1 1 d .
H18 H 0.8488 0.6898 0.2254 0.025 Uiso 1 1 calc R
C35 C 0.68483(17) 1.00625(13) 0.16302(12) 0.0233(4) Uani 1 1 d .
H35A H 0.7505 0.9720 0.1429 0.028 Uiso 1 1 calc R
H35B H 0.6238 0.9858 0.1436 0.028 Uiso 1 1 calc R
O14 O 0.92533(15) 0.75745(11) 0.63675(11) 0.0417(4) Uani 1 1 d .
H14A H 0.8619 0.7594 0.6293 0.050 Uiso 1 1 calc R
C10 C 0.88935(16) 0.50522(12) 0.35678(12) 0.0212(4) Uani 1 1 d .
C26 C 0.91916(16) 1.05061(13) 0.35478(12) 0.0230(4) Uani 1 1 d .
C32 C 0.66428(17) 0.67597(13) 0.16364(12) 0.0240(4) Uani 1 1 d .
H32A H 0.6064 0.7136 0.1456 0.029 Uiso 1 1 calc R
H32B H 0.7353 0.7143 0.1417 0.029 Uiso 1 1 calc R
C29 C 1.07436(17) 0.65812(13) 0.15721(13) 0.0258(4) Uani 1 1 d .
H29A H 1.0235 0.7027 0.1374 0.031 Uiso 1 1 calc R
H29B H 1.1504 0.6887 0.1360 0.031 Uiso 1 1 calc R
C24 C 0.72761(16) 1.06013(13) 0.35674(12) 0.0226(4) Uani 1 1 d .
C38 C 1.08928(17) 0.99066(13) 0.15572(12) 0.0246(4) Uani 1 1 d .
H38A H 1.1630 0.9669 0.1345 0.030 Uiso 1 1 calc R
H38B H 1.0348 0.9590 0.1376 0.030 Uiso 1 1 calc R
C36 C 0.71428(19) 1.10809(14) 0.12150(14) 0.0317(5) Uani 1 1 d .
H36A H 0.6452 1.1409 0.1310 0.038 Uiso 1 1 calc R
H36B H 0.7631 1.1314 0.1502 0.038 Uiso 1 1 calc R
C39 C 1.0959(2) 1.09255(14) 0.11353(14) 0.0356(5) Uani 1 1 d .
H39A H 1.0226 1.1166 0.1355 0.043 Uiso 1 1 calc R
H39B H 1.1515 1.1241 0.1307 0.043 Uiso 1 1 calc R
C30 C 1.0743(2) 0.57715(16) 0.11729(15) 0.0403(6) Uani 1 1 d .
H30A H 1.1265 0.5333 0.1360 0.048 Uiso 1 1 calc R
H30B H 0.9988 0.5457 0.1395 0.048 Uiso 1 1 calc R
C33 C 0.6782(2) 0.59536(15) 0.12297(14) 0.0357(5) Uani 1 1 d .
H33A H 0.6072 0.5570 0.1451 0.043 Uiso 1 1 calc R
H33B H 0.7360 0.5578 0.1411 0.043 Uiso 1 1 calc R
C37 C 0.7730(3) 1.12752(18) 0.02474(16) 0.0510(7) Uani 1 1 d .
H37A H 0.8439 1.0984 0.0151 0.076 Uiso 1 1 calc R
H37B H 0.7873 1.1936 0.0003 0.076 Uiso 1 1 calc R
H37C H 0.7257 1.1032 -0.0038 0.076 Uiso 1 1 calc R
C40 C 1.1281(3) 1.11393(18) 0.01481(16) 0.0548(7) Uani 1 1 d .
H40A H 1.2027 1.0938 -0.0077 0.082 Uiso 1 1 calc R
H40B H 1.1282 1.1798 -0.0089 0.082 Uiso 1 1 calc R
H40C H 1.0742 1.0820 -0.0026 0.082 Uiso 1 1 calc R
N1 N 1.4070(2) 0.8741(3) 0.1028(2) 0.0763(9) Uani 1 1 d .
C48 C 1.3559(2) 0.9028(3) 0.2465(2) 0.0778(11) Uani 1 1 d .
C58 C 0.9202(3) 0.69111(18) 0.71769(16) 0.0506(7) Uani 1 1 d .
H58 H 0.9132 0.6287 0.7087 0.061 Uiso 1 1 calc R
C34 C 0.7110(3) 0.6241(2) 0.02429(16) 0.0576(8) Uani 1 1 d .
H34A H 0.6541 0.6614 0.0059 0.086 Uiso 1 1 calc R
H34B H 0.7172 0.5698 0.0015 0.086 Uiso 1 1 calc R
H34C H 0.7830 0.6598 0.0018 0.086 Uiso 1 1 calc R
C41 C 1.3886(2) 0.7840(3) 0.1403(2) 0.0732(10) Uani 1 1 d .
C42 C 1.4034(3) 0.7225(4) 0.0870(3) 0.0915(13) Uani 1 1 d .
H42 H 1.4260 0.7460 0.0256 0.110 Uiso 1 1 calc R
C52 C 1.4073(3) 1.0291(3) 0.1146(3) 0.0841(12) Uani 1 1 d .
H52 H 1.4306 1.0505 0.0530 0.101 Uiso 1 1 calc R
C57 C 1.0283(3) 0.7016(2) 0.73660(19) 0.0590(8) Uani 1 1 d .
H57A H 1.0901 0.6933 0.6877 0.088 Uiso 1 1 calc R
H57B H 1.0285 0.6557 0.7895 0.088 Uiso 1 1 calc R
H57C H 1.0372 0.7627 0.7450 0.088 Uiso 1 1 calc R
C53 C 1.3901(2) 0.9323(3) 0.1544(2) 0.0739(10) Uani 1 1 d .
C46 C 1.3540(2) 0.7466(3) 0.2322(3) 0.0797(12) Uani 1 1 d .
C50 C 1.3573(3) 1.0603(5) 0.2551(4) 0.1062(16) Uani 1 1 d .
H50 H 1.3464 1.1041 0.2887 0.127 Uiso 1 1 calc R
C31 C 1.1080(3) 0.6053(2) 0.01885(18) 0.0648(9) Uani 1 1 d .
H31A H 1.0560 0.6481 -0.0001 0.097 Uiso 1 1 calc R
H31B H 1.1060 0.5512 -0.0034 0.097 Uiso 1 1 calc R
H31C H 1.1837 0.6348 -0.0036 0.097 Uiso 1 1 calc R
C47 C 1.3389(2) 0.8085(4) 0.2839(2) 0.0843(13) Uani 1 1 d .
H47 H 1.3168 0.7865 0.3455 0.101 Uiso 1 1 calc R
C59 C 0.8229(3) 0.7011(3) 0.7887(2) 0.0821(11) Uani 1 1 d .
H59A H 0.8242 0.7639 0.7946 0.123 Uiso 1 1 calc R
H59B H 0.8251 0.6589 0.8431 0.123 Uiso 1 1 calc R
H59C H 0.7545 0.6871 0.7756 0.123 Uiso 1 1 calc R
C51 C 1.3904(3) 1.0891(4) 0.1645(4) 0.0986(14) Uani 1 1 d .
H51 H 1.4013 1.1526 0.1372 0.118 Uiso 1 1 calc R
C49 C 1.3406(3) 0.9694(4) 0.2956(3) 0.0934(14) Uani 1 1 d .
H49 H 1.3185 0.9504 0.3573 0.112 Uiso 1 1 calc R
C44 C 1.3526(3) 0.5929(4) 0.2119(5) 0.1111(17) Uani 1 1 d .
H44 H 1.3411 0.5286 0.2349 0.133 Uiso 1 1 calc R
C43 C 1.3863(3) 0.6306(4) 0.1207(4) 0.0995(14) Uani 1 1 d .
H43 H 1.3970 0.5913 0.0827 0.119 Uiso 1 1 calc R
C45 C 1.3368(3) 0.6491(4) 0.2665(3) 0.0956(15) Uani 1 1 d .
H45 H 1.3143 0.6239 0.3277 0.115 Uiso 1 1 calc R
O13 O 0.7224(2) 0.7272(2) 0.61810(14) 0.0799(7) Uani 1 1 d .
H13 H 0.6596 0.7362 0.6492 0.096 Uiso 1 1 calc R
C55 C 0.7124(4) 0.7131(3) 0.5384(2) 0.0884(13) Uani 1 1 d .
H55 H 0.6312 0.7100 0.5433 0.106 Uiso 1 1 calc R
C56 C 0.7666(3) 0.7880(3) 0.4643(3) 0.1007(15) Uani 1 1 d .
H56A H 0.7323 0.8447 0.4726 0.151 Uiso 1 1 calc R
H56B H 0.7580 0.7755 0.4112 0.151 Uiso 1 1 calc R
H56C H 0.8461 0.7943 0.4593 0.151 Uiso 1 1 calc R
C54 C 0.7528(6) 0.6252(4) 0.5313(4) 0.150(3) Uani 1 1 d .
H54A H 0.8323 0.6259 0.5269 0.225 Uiso 1 1 calc R
H54B H 0.7421 0.6116 0.4792 0.225 Uiso 1 1 calc R
H54C H 0.7114 0.5782 0.5829 0.225 Uiso 1 1 calc R
O15 O 0.4965(2) 0.2369(2) 0.3000(2) 0.1141(11) Uani 1 1 d .
H15A H 0.5352 0.2037 0.3270 0.137 Uiso 1 1 calc R
C60 C 0.6785(3) 0.3160(2) 0.2448(2) 0.0580(7) Uani 1 1 d .
H60A H 0.6855 0.2965 0.3037 0.087 Uiso 1 1 calc R
H60B H 0.7158 0.3770 0.2164 0.087 Uiso 1 1 calc R
H60C H 0.7134 0.2730 0.2112 0.087 Uiso 1 1 calc R
C62 C 0.5365(4) 0.3434(2) 0.1648(3) 0.0891(12) Uani 1 1 d .
H62A H 0.5664 0.2986 0.1318 0.134 Uiso 1 1 calc R
H62B H 0.5721 0.4041 0.1322 0.134 Uiso 1 1 calc R
H62C H 0.4558 0.3441 0.1742 0.134 Uiso 1 1 calc R
C61 C 0.5590(3) 0.3184(3) 0.2494(2) 0.0725(9) Uani 1 1 d .
H61 H 0.5290 0.3669 0.2797 0.087 Uiso 1 1 calc R

loop_
_atom_site_aniso_label
_atom_site_aniso_U_11
_atom_site_aniso_U_22
_atom_site_aniso_U_33
_atom_site_aniso_U_23
_atom_site_aniso_U_13
_atom_site_aniso_U_12
O7 0.0310(8) 0.0222(7) 0.0264(8) -0.0029(6) 0.0042(6) -0.0022(6)
O4 0.0255(7) 0.0198(7) 0.0329(8) 0.0008(6) -0.0132(6) -0.0010(5)
O6 0.0219(7) 0.0238(7) 0.0256(7) 0.0028(6) -0.0033(6) -0.0046(5)
O10 0.0268(7) 0.0368(8) 0.0275(8) -0.0190(6) -0.0059(6) 0.0063(6)
O9 0.0330(8) 0.0254(7) 0.0270(8) -0.0108(6) 0.0043(6) -0.0031(6)
O1 0.0425(9) 0.0231(7) 0.0278(8) -0.0086(6) -0.0176(7) 0.0045(6)
O3 0.0391(8) 0.0192(7) 0.0256(7) -0.0008(6) -0.0139(7) -0.0004(6)
O12 0.0340(8) 0.0285(8) 0.0361(8) -0.0133(7) -0.0188(7) 0.0034(6)
O2 0.0359(8) 0.0253(7) 0.0228(7) -0.0035(6) -0.0134(6) 0.0024(6)
O8 0.0303(8) 0.0309(8) 0.0231(7) -0.0085(6) 0.0070(6) -0.0074(6)
O5 0.0244(7) 0.0207(7) 0.0330(8) 0.0057(6) -0.0088(6) -0.0029(6)
C27 0.0241(10) 0.0171(9) 0.0176(9) -0.0024(7) -0.0055(7) 0.0002(7)
O11 0.0333(8) 0.0486(9) 0.0352(9) -0.0288(8) -0.0152(7) 0.0119(7)
C15 0.0182(9) 0.0230(9) 0.0162(9) -0.0031(7) -0.0040(7) 0.0005(7)
C21 0.0209(9) 0.0193(9) 0.0197(9) -0.0068(7) -0.0045(7) 0.0032(7)
C25 0.0307(11) 0.0236(10) 0.0219(10) -0.0104(8) -0.0073(8) 0.0012(8)
C11 0.0266(10) 0.0156(9) 0.0207(9) -0.0013(7) -0.0041(8) -0.0002(7)
C3 0.0210(9) 0.0215(9) 0.0239(10) -0.0068(8) -0.0071(8) -0.0008(7)
C2 0.0171(9) 0.0199(9) 0.0212(9) -0.0029(7) -0.0039(7) -0.0005(7)
C4 0.0228(10) 0.0245(10) 0.0205(9) -0.0027(8) -0.0089(8) 0.0003(7)
C5 0.0213(9) 0.0189(9) 0.0244(10) -0.0012(7) -0.0068(8) -0.0015(7)
C12 0.0193(9) 0.0218(9) 0.0210(9) -0.0052(7) -0.0016(7) -0.0023(7)
C7 0.0201(9) 0.0189(9) 0.0229(10) -0.0046(7) -0.0051(7) 0.0007(7)
C14 0.0213(9) 0.0190(9) 0.0191(9) -0.0037(7) -0.0041(7) 0.0001(7)
C16 0.0199(9) 0.0211(9) 0.0193(9) -0.0047(7) -0.0057(7) 0.0023(7)
C23 0.0239(10) 0.0180(9) 0.0167(9) -0.0021(7) -0.0045(7) -0.0001(7)
C13 0.0210(9) 0.0186(9) 0.0186(9) -0.0057(7) -0.0044(7) 0.0022(7)
C20 0.0186(9) 0.0208(9) 0.0193(9) -0.0039(7) -0.0056(7) 0.0006(7)
C18 0.0200(9) 0.0292(10) 0.0183(9) -0.0051(8) -0.0007(7) -0.0010(8)
C28 0.0213(9) 0.0196(9) 0.0219(10) -0.0041(7) -0.0063(8) -0.0004(7)
C6 0.0163(9) 0.0190(9) 0.0235(9) -0.0043(7) -0.0036(7) -0.0011(7)
C9 0.0211(9) 0.0187(9) 0.0197(9) -0.0055(7) -0.0043(7) -0.0008(7)
C1 0.0191(9) 0.0229(9) 0.0184(9) -0.0033(7) -0.0051(7) -0.0003(7)
C22 0.0240(10) 0.0185(9) 0.0171(9) -0.0048(7) -0.0043(7) 0.0007(7)
C17 0.0188(9) 0.0208(9) 0.0229(10) -0.0018(7) -0.0031(7) -0.0010(7)
C19 0.0205(9) 0.0262(10) 0.0219(10) -0.0090(8) -0.0036(8) 0.0017(7)
C8 0.0247(10) 0.0165(9) 0.0178(9) -0.0021(7) -0.0036(7) -0.0008(7)
C35 0.0262(10) 0.0229(10) 0.0213(10) -0.0054(8) -0.0078(8) 0.0011(8)
O14 0.0463(10) 0.0400(9) 0.0370(9) -0.0065(7) -0.0124(8) -0.0011(8)
C10 0.0234(10) 0.0184(9) 0.0226(10) -0.0051(7) -0.0079(8) 0.0020(7)
C26 0.0272(10) 0.0215(9) 0.0222(10) -0.0062(8) -0.0098(8) -0.0002(8)
C32 0.0268(10) 0.0234(10) 0.0214(10) -0.0049(8) -0.0073(8) 0.0026(8)
C29 0.0258(10) 0.0251(10) 0.0226(10) -0.0051(8) -0.0017(8) -0.0013(8)
C24 0.0243(10) 0.0223(9) 0.0196(9) -0.0061(7) -0.0032(8) 0.0026(7)
C38 0.0255(10) 0.0235(10) 0.0214(10) -0.0047(8) -0.0027(8) -0.0004(8)
C36 0.0413(13) 0.0234(10) 0.0282(11) -0.0023(8) -0.0106(9) -0.0002(9)
C39 0.0499(14) 0.0235(11) 0.0248(11) -0.0009(9) -0.0022(10) -0.0005(9)
C30 0.0487(14) 0.0355(13) 0.0333(12) -0.0157(10) -0.0008(11) -0.0029(10)
C33 0.0469(14) 0.0338(12) 0.0286(11) -0.0130(9) -0.0105(10) 0.0054(10)
C37 0.0730(19) 0.0385(14) 0.0307(13) 0.0047(11) -0.0098(13) -0.0082(13)
C40 0.081(2) 0.0383(14) 0.0310(13) 0.0042(11) -0.0051(13) -0.0005(13)
N1 0.0451(15) 0.111(3) 0.0636(18) 0.0017(18) -0.0219(13) -0.0041(15)
C48 0.0242(14) 0.142(4) 0.062(2) -0.011(2) -0.0165(14) -0.0021(18)
C58 0.0734(19) 0.0388(14) 0.0346(14) -0.0045(11) -0.0121(13) -0.0066(13)
C34 0.086(2) 0.0587(18) 0.0293(13) -0.0205(12) -0.0112(14) 0.0056(15)
C41 0.0295(15) 0.118(3) 0.070(2) -0.011(2) -0.0214(15) 0.0053(17)
C42 0.050(2) 0.121(4) 0.104(3) -0.014(3) -0.035(2) 0.010(2)
C52 0.0429(19) 0.111(3) 0.086(3) -0.002(3) -0.0185(18) -0.0104(19)
C57 0.080(2) 0.0531(17) 0.0472(16) -0.0045(13) -0.0300(16) 0.0101(15)
C53 0.0283(15) 0.122(3) 0.067(2) -0.010(2) -0.0186(15) -0.0037(17)
C46 0.0248(15) 0.128(4) 0.073(2) 0.007(2) -0.0197(15) 0.0016(17)
C50 0.044(2) 0.160(5) 0.125(4) -0.051(4) -0.030(3) 0.000(3)
C31 0.092(2) 0.0624(19) 0.0374(15) -0.0272(14) -0.0028(15) -0.0054(17)
C47 0.0198(14) 0.155(4) 0.061(2) 0.009(3) -0.0153(14) 0.0028(18)
C59 0.084(3) 0.113(3) 0.0410(17) -0.0242(19) -0.0014(17) -0.006(2)
C51 0.048(2) 0.123(4) 0.127(4) -0.034(3) -0.026(2) -0.005(2)
C49 0.0289(17) 0.175(5) 0.081(3) -0.033(3) -0.0220(17) 0.003(2)
C44 0.043(2) 0.122(4) 0.160(5) -0.014(4) -0.037(3) 0.018(2)
C43 0.047(2) 0.128(4) 0.131(4) -0.032(3) -0.038(2) 0.019(2)
C45 0.0277(16) 0.132(4) 0.101(3) 0.022(3) -0.0213(18) 0.006(2)
O13 0.0773(16) 0.120(2) 0.0474(13) -0.0289(13) -0.0191(12) -0.0238(16)
C55 0.100(3) 0.117(3) 0.0462(19) -0.014(2) -0.0239(19) -0.029(3)
C56 0.055(2) 0.149(4) 0.070(2) 0.030(2) -0.0224(18) -0.014(2)
C54 0.225(7) 0.135(5) 0.102(4) -0.063(4) -0.040(4) 0.066(5)
O15 0.0795(19) 0.109(2) 0.132(3) 0.0375(19) -0.0531(18) -0.0190(17)
C60 0.0612(19) 0.0540(17) 0.0569(18) -0.0180(14) -0.0110(15) -0.0037(14)
C62 0.120(3) 0.059(2) 0.104(3) -0.010(2) -0.067(3) 0.001(2)
C61 0.068(2) 0.074(2) 0.069(2) -0.0101(18) -0.0181(18) -0.0062(18)

loop_
_atom_type_symbol
_atom_type_description
_atom_type_scat_dispersion_real
_atom_type_scat_dispersion_imag
_atom_type_scat_source
C C 0.0033 0.0016 'International Tables Vol C Tables 4.2.6.8 and 6.1.1.4'
H H 0.0000 0.0000 'International Tables Vol C Tables 4.2.6.8 and 6.1.1.4'
O O 0.0106 0.0060 'International Tables Vol C Tables 4.2.6.8 and 6.1.1.4'
N N 0.0061 0.0033 'International Tables Vol C Tables 4.2.6.8 and 6.1.1.4'

loop_
_geom_angle_atom_site_label_1
_geom_angle_atom_site_label_2
_geom_angle_atom_site_label_3
_geom_angle
C17 O7 H7 109.5
C10 O4 H4 109.5
C12 O6 H6 109.5
C24 O10 H10 109.5
C19 O9 H9 109.5
C3 O1 H1 109.5
C5 O3 H3 109.5
C26 O12 H12 109.5
C4 O2 H2 109.5
C18 O8 H8 109.5
C11 O5 H5 109.5
C22 C27 C26 117.63(17)
C22 C27 C28 121.02(16)
C26 C27 C28 121.35(17)
C25 O11 H11 109.5
C16 C15 C20 123.13(17)
C16 C15 H15 118.4
C20 C15 H15 118.4
C20 C21 C23 109.79(15)
C20 C21 C35 114.02(15)
C23 C21 C35 110.94(15)
C20 C21 H21 107.3
C23 C21 H21 107.3
C35 C21 H21 107.3
O11 C25 C26 123.08(17)
O11 C25 C24 117.33(17)
C26 C25 C24 119.57(17)
O5 C11 C12 117.78(16)
O5 C11 C10 122.52(17)
C12 C11 C10 119.66(17)
O1 C3 C4 114.73(17)
O1 C3 C2 125.15(17)
C4 C3 C2 120.11(17)
C3 C2 C1 117.58(17)
C3 C2 C28 119.95(16)
C1 C2 C28 122.46(16)
C5 C4 O2 118.34(16)
C5 C4 C3 120.66(17)
O2 C4 C3 120.95(17)
C4 C5 O3 118.99(17)
C4 C5 C6 121.18(17)
O3 C5 C6 119.83(17)
O6 C12 C11 120.37(16)
O6 C12 C13 118.62(17)
C11 C12 C13 120.99(17)
C6 C7 C9 110.40(15)
C6 C7 C29 114.09(15)
C9 C7 C29 111.60(16)
C6 C7 H16 106.8
C9 C7 H16 106.8
C29 C7 H16 106.8
C16 C14 C13 110.44(15)
C16 C14 C32 113.91(15)
C13 C14 C32 111.86(15)
C16 C14 H14 106.7
C13 C14 H14 106.7
C32 C14 H14 106.7
C15 C16 C17 117.33(17)
C15 C16 C14 122.95(16)
C17 C16 C14 119.71(16)
C24 C23 C22 117.75(17)
C24 C23 C21 121.89(17)
C22 C23 C21 120.36(16)
C8 C13 C12 117.71(17)
C8 C13 C14 120.77(16)
C12 C13 C14 121.52(16)
C15 C20 C19 117.65(17)
C15 C20 C21 122.52(16)
C19 C20 C21 119.81(16)
O8 C18 C17 122.22(17)
O8 C18 C19 117.82(17)
C17 C18 C19 119.91(17)
C2 C28 C27 110.06(15)
C2 C28 C38 113.82(15)
C27 C28 C38 111.62(15)
C2 C28 H28 107.0
C27 C28 H28 107.0
C38 C28 H28 107.0
C5 C6 C1 117.15(17)
C5 C6 C7 119.58(16)
C1 C6 C7 123.23(17)
C8 C9 C10 117.69(17)
C8 C9 C7 121.01(16)
C10 C9 C7 121.30(16)
C6 C1 C2 123.31(17)
C6 C1 H17 118.3
C2 C1 H17 118.3
C27 C22 C23 122.74(17)
C27 C22 H22 118.6
C23 C22 H22 118.6
O7 C17 C18 115.45(16)
O7 C17 C16 123.30(17)
C18 C17 C16 121.24(17)
O9 C19 C18 115.45(16)
O9 C19 C20 123.84(17)
C18 C19 C20 120.71(17)
C9 C8 C13 122.93(17)
C9 C8 H18 118.5
C13 C8 H18 118.5
C36 C35 C21 112.19(16)
C36 C35 H35A 109.2
C21 C35 H35A 109.2
C36 C35 H35B 109.2
C21 C35 H35B 109.2
H35A C35 H35B 107.9
C58 O14 H14A 109.5
O4 C10 C9 123.05(16)
O4 C10 C11 116.09(16)
C9 C10 C11 120.86(17)
C25 C26 C27 121.17(17)
C25 C26 O12 119.33(17)
C27 C26 O12 119.29(17)
C33 C32 C14 112.28(16)
C33 C32 H32A 109.1
C14 C32 H32A 109.1
C33 C32 H32B 109.1
C14 C32 H32B 109.1
H32A C32 H32B 107.9
C30 C29 C7 112.81(17)
C30 C29 H29A 109.0
C7 C29 H29A 109.0
C30 C29 H29B 109.0
C7 C29 H29B 109.0
H29A C29 H29B 107.8
O10 C24 C23 119.03(17)
O10 C24 C25 119.92(16)
C23 C24 C25 121.02(17)
C39 C38 C28 112.84(16)
C39 C38 H38A 109.0
C28 C38 H38A 109.0
C39 C38 H38B 109.0
C28 C38 H38B 109.0
H38A C38 H38B 107.8
C37 C36 C35 112.12(18)
C37 C36 H36A 109.2
C35 C36 H36A 109.2
C37 C36 H36B 109.2
C35 C36 H36B 109.2
H36A C36 H36B 107.9
C40 C39 C38 112.71(19)
C40 C39 H39A 109.0
C38 C39 H39A 109.0
C40 C39 H39B 109.0
C38 C39 H39B 109.0
H39A C39 H39B 107.8
C31 C30 C29 112.7(2)
C31 C30 H30A 109.1
C29 C30 H30A 109.1
C31 C30 H30B 109.1
C29 C30 H30B 109.1
H30A C30 H30B 107.8
C32 C33 C34 112.8(2)
C32 C33 H33A 109.0
C34 C33 H33A 109.0
C32 C33 H33B 109.0
C34 C33 H33B 109.0
H33A C33 H33B 107.8
C36 C37 H37A 109.5
C36 C37 H37B 109.5
H37A C37 H37B 109.5
C36 C37 H37C 109.5
H37A C37 H37C 109.5
H37B C37 H37C 109.5
C39 C40 H40A 109.5
C39 C40 H40B 109.5
H40A C40 H40B 109.5
C39 C40 H40C 109.5
H40A C40 H40C 109.5
H40B C40 H40C 109.5
C41 N1 C53 118.5(3)
C47 C48 C53 117.5(4)
C47 C48 C49 123.7(4)
C53 C48 C49 118.9(4)
O14 C58 C59 111.5(3)
O14 C58 C57 107.7(2)
C59 C58 C57 113.0(3)
O14 C58 H58 108.2
C59 C58 H58 108.2
C57 C58 H58 108.2
C33 C34 H34A 109.5
C33 C34 H34B 109.5
H34A C34 H34B 109.5
C33 C34 H34C 109.5
H34A C34 H34C 109.5
H34B C34 H34C 109.5
N1 C41 C42 119.0(4)
N1 C41 C46 123.4(4)
C42 C41 C46 117.6(4)
C43 C42 C41 122.0(5)
C43 C42 H42 119.0
C41 C42 H42 119.0
C51 C52 C53 120.3(4)
C51 C52 H52 119.9
C53 C52 H52 119.9
C58 C57 H57A 109.5
C58 C57 H57B 109.5
H57A C57 H57B 109.5
C58 C57 H57C 109.5
H57A C57 H57C 109.5
H57B C57 H57C 109.5
N1 C53 C48 122.9(4)
N1 C53 C52 118.8(4)
C48 C53 C52 118.3(4)
C47 C46 C41 116.8(4)
C47 C46 C45 123.8(4)
C41 C46 C45 119.4(5)
C49 C50 C51 120.1(5)
C49 C50 H50 119.9
C51 C50 H50 119.9
C30 C31 H31A 109.5
C30 C31 H31B 109.5
H31A C31 H31B 109.5
C30 C31 H31C 109.5
H31A C31 H31C 109.5
H31B C31 H31C 109.5
C46 C47 C48 121.0(4)
C46 C47 H47 119.5
C48 C47 H47 119.5
C58 C59 H59A 109.5
C58 C59 H59B 109.5
H59A C59 H59B 109.5
C58 C59 H59C 109.5
H59A C59 H59C 109.5
H59B C59 H59C 109.5
C52 C51 C50 121.6(5)
C52 C51 H51 119.2
C50 C51 H51 119.2
C50 C49 C48 120.8(4)
C50 C49 H49 119.6
C48 C49 H49 119.6
C45 C44 C43 119.7(5)
C45 C44 H44 120.2
C43 C44 H44 120.2
C42 C43 C44 120.8(5)
C42 C43 H43 119.6
C44 C43 H43 119.6
C44 C45 C46 120.5(5)
C44 C45 H45 119.8
C46 C45 H45 119.8
C55 O13 H13 109.5
O13 C55 C54 107.5(4)
O13 C55 C56 112.1(3)
C54 C55 C56 114.2(4)
O13 C55 H55 107.5
C54 C55 H55 107.5
C56 C55 H55 107.5
C55 C56 H56A 109.5
C55 C56 H56B 109.5
H56A C56 H56B 109.5
C55 C56 H56C 109.5
H56A C56 H56C 109.5
H56B C56 H56C 109.5
C55 C54 H54A 109.5
C55 C54 H54B 109.5
H54A C54 H54B 109.5
C55 C54 H54C 109.5
H54A C54 H54C 109.5
H54B C54 H54C 109.5
C61 O15 H15A 109.5
C61 C60 H60A 109.5
C61 C60 H60B 109.5
H60A C60 H60B 109.5
C61 C60 H60C 109.5
H60A C60 H60C 109.5
H60B C60 H60C 109.5
C61 C62 H62A 109.5
C61 C62 H62B 109.5
H62A C62 H62B 109.5
C61 C62 H62C 109.5
H62A C62 H62C 109.5
H62B C62 H62C 109.5
O15 C61 C62 109.1(3)
O15 C61 C60 113.0(3)
C62 C61 C60 115.1(3)
O15 C61 H61 106.3
C62 C61 H61 106.3
C60 C61 H61 106.3

loop_
_geom_bond_atom_site_label_1
_geom_bond_atom_site_label_2
_geom_bond_distance
O7 C17 1.383(2)
O7 H7 0.8400
O4 C10 1.382(2)
O4 H4 0.8400
O6 C12 1.386(2)
O6 H6 0.8400
O10 C24 1.387(2)
O10 H10 0.8400
O9 C19 1.373(2)
O9 H9 0.8400
O1 C3 1.370(2)
O1 H1 0.8400
O3 C5 1.386(2)
O3 H3 0.8400
O12 C26 1.394(2)
O12 H12 0.8400
O2 C4 1.388(2)
O2 H2 0.8400
O8 C18 1.381(2)
O8 H8 0.8400
O5 C11 1.376(2)
O5 H5 0.8400
C27 C22 1.390(3)
C27 C26 1.393(3)
C27 C28 1.526(3)
O11 C25 1.367(2)
O11 H11 0.8400
C15 C16 1.394(3)
C15 C20 1.395(3)
C15 H15 0.9500
C21 C20 1.524(2)
C21 C23 1.530(3)
C21 C35 1.534(3)
C21 H21 1.0000
C25 C26 1.387(3)
C25 C24 1.390(3)
C11 C12 1.390(3)
C11 C10 1.395(3)
C3 C4 1.391(3)
C3 C2 1.395(3)
C2 C1 1.398(3)
C2 C28 1.525(3)
C4 C5 1.382(3)
C5 C6 1.388(3)
C12 C13 1.394(3)
C7 C6 1.522(3)
C7 C9 1.535(3)
C7 C29 1.535(3)
C7 H16 1.0000
C14 C16 1.526(3)
C14 C13 1.527(3)
C14 C32 1.533(3)
C14 H14 1.0000
C16 C17 1.394(3)
C23 C24 1.389(3)
C23 C22 1.395(3)
C13 C8 1.394(3)
C20 C19 1.397(3)
C18 C17 1.389(3)
C18 C19 1.391(3)
C28 C38 1.540(3)
C28 H28 1.0000
C6 C1 1.394(3)
C9 C8 1.393(3)
C9 C10 1.393(3)
C1 H17 0.9500
C22 H22 0.9500
C8 H18 0.9500
C35 C36 1.527(3)
C35 H35A 0.9900
C35 H35B 0.9900
O14 C58 1.453(3)
O14 H14A 0.8400
C32 C33 1.518(3)
C32 H32A 0.9900
C32 H32B 0.9900
C29 C30 1.528(3)
C29 H29A 0.9900
C29 H29B 0.9900
C38 C39 1.524(3)
C38 H38A 0.9900
C38 H38B 0.9900
C36 C37 1.515(3)
C36 H36A 0.9900
C36 H36B 0.9900
C39 C40 1.521(3)
C39 H39A 0.9900
C39 H39B 0.9900
C30 C31 1.514(4)
C30 H30A 0.9900
C30 H30B 0.9900
C33 C34 1.519(3)
C33 H33A 0.9900
C33 H33B 0.9900
C37 H37A 0.9800
C37 H37B 0.9800
C37 H37C 0.9800
C40 H40A 0.9800
C40 H40B 0.9800
C40 H40C 0.9800
N1 C41 1.345(5)
N1 C53 1.347(5)
C48 C47 1.402(6)
C48 C53 1.417(5)
C48 C49 1.423(6)
C58 C59 1.468(4)
C58 C57 1.497(4)
C58 H58 1.0000
C34 H34A 0.9800
C34 H34B 0.9800
C34 H34C 0.9800
C41 C42 1.409(6)
C41 C46 1.426(5)
C42 C43 1.361(6)
C42 H42 0.9500
C52 C51 1.348(6)
C52 C53 1.443(6)
C52 H52 0.9500
C57 H57A 0.9800
C57 H57B 0.9800
C57 H57C 0.9800
C46 C47 1.394(6)
C46 C45 1.441(6)
C50 C49 1.366(7)
C50 C51 1.395(7)
C50 H50 0.9500
C31 H31A 0.9800
C31 H31B 0.9800
C31 H31C 0.9800
C47 H47 0.9500
C59 H59A 0.9800
C59 H59B 0.9800
C59 H59C 0.9800
C51 H51 0.9500
C49 H49 0.9500
C44 C45 1.362(7)
C44 C43 1.417(7)
C44 H44 0.9500
C43 H43 0.9500
C45 H45 0.9500
O13 C55 1.428(4)
O13 H13 0.8400
C55 C54 1.441(6)
C55 C56 1.452(5)
C55 H55 1.0000
C56 H56A 0.9800
C56 H56B 0.9800
C56 H56C 0.9800
C54 H54A 0.9800
C54 H54B 0.9800
C54 H54C 0.9800
O15 C61 1.404(4)
O15 H15A 0.8400
C60 C61 1.481(5)
C60 H60A 0.9800
C60 H60B 0.9800
C60 H60C 0.9800
C62 C61 1.471(5)
C62 H62A 0.9800
C62 H62B 0.9800
C62 H62C 0.9800
C61 H61 1.0000

loop_
_geom_torsion_atom_site_label_1
_geom_torsion_atom_site_label_2
_geom_torsion_atom_site_label_3
_geom_torsion_atom_site_label_4
_geom_torsion
O1 C3 C2 C1 179.76(17)
C4 C3 C2 C1 0.4(3)
O1 C3 C2 C28 -1.4(3)
C4 C3 C2 C28 179.27(17)
O1 C3 C4 C5 -179.34(17)
C2 C3 C4 C5 0.1(3)
O1 C3 C4 O2 -2.0(3)
C2 C3 C4 O2 177.35(17)
O2 C4 C5 O3 1.7(3)
C3 C4 C5 O3 179.11(17)
O2 C4 C5 C6 -178.30(17)
C3 C4 C5 C6 -0.9(3)
O5 C11 C12 O6 1.2(3)
C10 C11 C12 O6 -176.57(17)
O5 C11 C12 C13 179.68(17)
C10 C11 C12 C13 1.9(3)
C20 C15 C16 C17 0.1(3)
C20 C15 C16 C14 -179.20(17)
C13 C14 C16 C15 101.0(2)
C32 C14 C16 C15 -25.8(3)
C13 C14 C16 C17 -78.2(2)
C32 C14 C16 C17 154.93(17)
C20 C21 C23 C24 -102.5(2)
C35 C21 C23 C24 130.61(18)
C20 C21 C23 C22 76.7(2)
C35 C21 C23 C22 -50.3(2)
O6 C12 C13 C8 178.85(16)
C11 C12 C13 C8 0.4(3)
O6 C12 C13 C14 -0.9(3)
C11 C12 C13 C14 -179.33(17)
C16 C14 C13 C8 -76.1(2)
C32 C14 C13 C8 51.9(2)
C16 C14 C13 C12 103.6(2)
C32 C14 C13 C12 -128.44(18)
C16 C15 C20 C19 -0.5(3)
C16 C15 C20 C21 178.39(17)
C23 C21 C20 C15 -100.4(2)
C35 C21 C20 C15 24.8(2)
C23 C21 C20 C19 78.5(2)
C35 C21 C20 C19 -156.29(17)
C3 C2 C28 C27 -78.1(2)
C1 C2 C28 C27 100.7(2)
C3 C2 C28 C38 155.75(17)
C1 C2 C28 C38 -25.5(2)
C22 C27 C28 C2 -78.3(2)
C26 C27 C28 C2 101.3(2)
C22 C27 C28 C38 49.1(2)
C26 C27 C28 C38 -131.28(18)
C4 C5 C6 C1 1.2(3)
O3 C5 C6 C1 -178.80(16)
C4 C5 C6 C7 -176.63(17)
O3 C5 C6 C7 3.3(3)
C9 C7 C6 C5 79.4(2)
C29 C7 C6 C5 -154.02(17)
C9 C7 C6 C1 -98.4(2)
C29 C7 C6 C1 28.2(2)
C6 C7 C9 C8 78.1(2)
C29 C7 C9 C8 -49.9(2)
C6 C7 C9 C10 -102.0(2)
C29 C7 C9 C10 129.97(18)
C5 C6 C1 C2 -0.7(3)
C7 C6 C1 C2 177.05(17)
C3 C2 C1 C6 -0.1(3)
C28 C2 C1 C6 -178.88(17)
C26 C27 C22 C23 3.0(3)
C28 C27 C22 C23 -177.39(17)
C24 C23 C22 C27 -2.1(3)
C21 C23 C22 C27 178.72(16)
O8 C18 C17 O7 1.9(3)
C19 C18 C17 O7 179.18(17)
O8 C18 C17 C16 -178.82(18)
C19 C18 C17 C16 -1.6(3)
C15 C16 C17 O7 -179.82(17)
C14 C16 C17 O7 -0.5(3)
C15 C16 C17 C18 1.0(3)
C14 C16 C17 C18 -179.71(17)
O8 C18 C19 O9 -2.1(3)
C17 C18 C19 O9 -179.45(17)
O8 C18 C19 C20 178.44(17)
C17 C18 C19 C20 1.1(3)
C15 C20 C19 O9 -179.47(17)
C21 C20 C19 O9 1.6(3)
C15 C20 C19 C18 0.0(3)
C21 C20 C19 C18 -178.99(17)
C10 C9 C8 C13 -2.5(3)
C7 C9 C8 C13 177.35(17)
C12 C13 C8 C9 0.0(3)
C14 C13 C8 C9 179.67(17)
C20 C21 C35 C36 172.60(17)
C23 C21 C35 C36 -62.8(2)
C8 C9 C10 O4 -174.93(17)
C7 C9 C10 O4 5.2(3)
C8 C9 C10 C11 4.8(3)
C7 C9 C10 C11 -175.08(17)
O5 C11 C10 O4 -2.5(3)
C12 C11 C10 O4 175.18(17)
O5 C11 C10 C9 177.76(17)
C12 C11 C10 C9 -4.5(3)
O11 C25 C26 C27 179.02(18)
C24 C25 C26 C27 -2.6(3)
O11 C25 C26 O12 4.2(3)
C24 C25 C26 O12 -177.43(17)
C22 C27 C26 C25 -0.5(3)
C28 C27 C26 C25 179.83(17)
C22 C27 C26 O12 174.23(16)
C28 C27 C26 O12 -5.4(3)
C16 C14 C32 C33 -169.94(17)
C13 C14 C32 C33 63.9(2)
C6 C7 C29 C30 171.26(18)
C9 C7 C29 C30 -62.7(2)
C22 C23 C24 O10 -179.32(16)
C21 C23 C24 O10 -0.2(3)
C22 C23 C24 C25 -1.2(3)
C21 C23 C24 C25 177.92(17)
O11 C25 C24 O10 0.1(3)
C26 C25 C24 O10 -178.35(17)
O11 C25 C24 C23 -178.01(18)
C26 C25 C24 C23 3.6(3)
C2 C28 C38 C39 -173.46(17)
C27 C28 C38 C39 61.2(2)
C21 C35 C36 C37 167.9(2)
C28 C38 C39 C40 -178.9(2)
C7 C29 C30 C31 178.7(2)
C14 C32 C33 C34 179.9(2)
C53 N1 C41 C42 178.5(3)
C53 N1 C41 C46 -1.2(4)
N1 C41 C42 C43 180.0(3)
C46 C41 C42 C43 -0.4(5)
C41 N1 C53 C48 1.2(4)
C41 N1 C53 C52 -178.6(3)
C47 C48 C53 N1 -0.3(4)
C49 C48 C53 N1 179.8(3)
C47 C48 C53 C52 179.6(3)
C49 C48 C53 C52 -0.4(4)
C51 C52 C53 N1 179.5(3)
C51 C52 C53 C48 -0.3(5)
N1 C41 C46 C47 0.2(4)
C42 C41 C46 C47 -179.5(3)
N1 C41 C46 C45 -179.7(3)
C42 C41 C46 C45 0.6(4)
C41 C46 C47 C48 0.8(4)
C45 C46 C47 C48 -179.3(3)
C53 C48 C47 C46 -0.7(4)
C49 C48 C47 C46 179.2(3)
C53 C52 C51 C50 0.7(6)
C49 C50 C51 C52 -0.4(6)
C51 C50 C49 C48 -0.3(5)
C47 C48 C49 C50 -179.2(3)
C53 C48 C49 C50 0.7(5)
C41 C42 C43 C44 0.0(5)
C45 C44 C43 C42 0.2(6)
C43 C44 C45 C46 0.0(5)
C47 C46 C45 C44 179.6(3)
C41 C46 C45 C44 -0.4(5)
